data_4034400
loop_
_publ_author_name
'Klepp, Julian'
'Sadgrove, Nicholas J.'
'Legendre, Sarah V. A.-M.'
'Sumby, Christopher J.'
'Greatrex, Ben W.'

_publ_section_title
;
 Biomimetic Synthesis of Mitchellenes B-H from the Abundant Biological
 Precursor 14-Hydroxy-6,12-muuroloadien-15-oic Acid.
;
_journal_issue 15
_journal_name_full 'The Journal of organic chemistry'
_journal_page_first 9637
_journal_page_last 9647
_journal_paper_doi 10.1021/acs.joc.9b00961
_journal_volume 84
_journal_year 2019
_chemical_absolute_configuration ad
_chemical_formula_moiety 'C17 H28 O3'
_chemical_formula_sum 'C17 H28 O3'
_chemical_formula_weight 280.39
_space_group_crystal_system monoclinic
_space_group_IT_number 4
_space_group_name_Hall 'P 2yb'
_space_group_name_H-M_alt 'P 1 21 1'
_atom_sites_solution_hydrogens geom
_atom_sites_solution_primary direct
_audit_creation_date 2019-01-08
_audit_creation_method
;
Olex2 1.2
(compiled 2016.02.19 svn.r3266 for OlexSys, GUI svn.r5155)
;
_cell_angle_alpha 90
_cell_angle_beta 100.6332(16)
_cell_angle_gamma 90
_cell_formula_units_Z 4
_cell_length_a 12.01317(19)
_cell_length_b 5.15118(8)
_cell_length_c 25.5406(4)
_cell_measurement_reflns_used 14954
_cell_measurement_temperature 150.00(14)
_cell_measurement_theta_max 29.2220
_cell_measurement_theta_min 3.8310
_cell_volume 1553.36(4)
_computing_cell_refinement 'CrysAlisPro 1.171.38.46 (Rigaku OD, 2015)'
_computing_data_collection 'CrysAlisPro 1.171.38.46 (Rigaku OD, 2015)'
_computing_data_reduction 'CrysAlisPro 1.171.38.46 (Rigaku OD, 2015)'
_computing_molecular_graphics 'Olex2 (Dolomanov et al., 2009)'
_computing_publication_material 'Olex2 (Dolomanov et al., 2009)'
_computing_structure_refinement 'ShelXL (Sheldrick, 2015)'
_computing_structure_solution 'ShelXS (Sheldrick, 2008)'
_diffrn_ambient_environment N~2~
_diffrn_ambient_temperature 150.00(14)
_diffrn_detector 'CCD plate'
_diffrn_detector_area_resol_mean 16.1695
_diffrn_detector_type Eos
_diffrn_measured_fraction_theta_full 0.997
_diffrn_measured_fraction_theta_max 0.940
_diffrn_measurement_details
;
List of Runs (angles in degrees, time in seconds):

  # Type    Start    End  Width  t~exp~   \w     \q     \k     \f   Frames
--------------------------------------------------------------------------
  1  \w    -11.00  89.00   1.00   25.00    --   18.87  77.00  90.00  100
  2  \w    -11.00  89.00   1.00   25.00    --   18.87  77.00 -60.00  100
  3  \w    -11.00  89.00   1.00   25.00    --   18.87  77.00-180.00  100
  4  \w    -50.00  51.00   1.00   25.00    --  -19.50  77.00-150.00  101
  5  \w    -50.00  51.00   1.00   25.00    --  -19.50  77.00 -60.00  101
  6  \w    -25.00  61.00   1.00   25.00    --   18.87 -99.00-150.00   86
  7  \w    -25.00  61.00   1.00   25.00    --   18.87 -99.00 -30.00   86
  8  \w     35.00  95.00   1.00   25.00    --   18.87 178.00-180.00   60
  9  \w    -25.00  61.00   1.00   25.00    --   18.87 -99.00  90.00   86
 10  \w    -25.00  92.00   1.00   25.00    --   18.87  19.00  30.00  117
 11  \w    -41.00  49.00   1.00   25.00    --  -19.50  57.00-180.00   90
 12  \w    -25.00  22.00   1.00   25.00    --  -19.50 -99.00 -30.00   47
 13  \w    -41.00  49.00   1.00   25.00    --  -19.50  57.00  60.00   90
 14  \w    -15.00  67.00   1.00   25.00    --   18.87-111.00 -62.00   82
 15  \w    -68.00  15.00   1.00   25.00    --  -19.50 111.00  31.00   83
 16  \w    -41.00  49.00   1.00   25.00    --  -19.50  57.00-150.00   90
 17  \w    -88.00   2.00   1.00   25.00    --  -19.50 -57.00-120.00   90
;
_diffrn_measurement_device 'four-circle diffractometer'
_diffrn_measurement_device_type 'Xcalibur, Eos'
_diffrn_measurement_method '\w scans'
_diffrn_orient_matrix_type 'CrysAlisPro convention (1999,Acta A55,543-557)'
_diffrn_orient_matrix_UB_11 0.0272436000
_diffrn_orient_matrix_UB_12 0.0241462000
_diffrn_orient_matrix_UB_13 0.0266330000
_diffrn_orient_matrix_UB_21 0.0535487000
_diffrn_orient_matrix_UB_22 -0.0142919000
_diffrn_orient_matrix_UB_23 -0.0076068000
_diffrn_orient_matrix_UB_31 0.0008213000
_diffrn_orient_matrix_UB_32 0.1347920000
_diffrn_orient_matrix_UB_33 -0.0055866000
_diffrn_radiation_monochromator graphite
_diffrn_radiation_probe x-ray
_diffrn_radiation_type MoK\a
_diffrn_radiation_wavelength 0.71073
_diffrn_reflns_av_R_equivalents 0.0408
_diffrn_reflns_av_unetI/netI 0.0295
_diffrn_reflns_Laue_measured_fraction_full 0.997
_diffrn_reflns_Laue_measured_fraction_max 0.940
_diffrn_reflns_limit_h_max 16
_diffrn_reflns_limit_h_min -16
_diffrn_reflns_limit_k_max 7
_diffrn_reflns_limit_k_min -6
_diffrn_reflns_limit_l_max 34
_diffrn_reflns_limit_l_min -34
_diffrn_reflns_number 48208
_diffrn_reflns_point_group_measured_fraction_full 0.998
_diffrn_reflns_point_group_measured_fraction_max 0.910
_diffrn_reflns_theta_full 27.000
_diffrn_reflns_theta_max 29.359
_diffrn_reflns_theta_min 3.384
_diffrn_source 'fine-focus sealed X-ray tube'
_diffrn_source_type 'Enhance (Mo) X-ray Source'
_exptl_absorpt_coefficient_mu 0.080
_exptl_absorpt_correction_T_max 1.00000
_exptl_absorpt_correction_T_min 0.98309
_exptl_absorpt_correction_type multi-scan
_exptl_absorpt_process_details
;
CrysAlisPro 1.171.38.46 (Rigaku Oxford Diffraction, 2015)
Empirical absorption correction using spherical harmonics,
 implemented in SCALE3 ABSPACK scaling algorithm.
;
_exptl_crystal_colour colourless
_exptl_crystal_density_diffrn 1.199
_exptl_crystal_description 'plate (from rod)'
_exptl_crystal_F_000 616
_exptl_crystal_size_max 0.3
_exptl_crystal_size_mid 0.21
_exptl_crystal_size_min 0.06
_refine_diff_density_max 0.238
_refine_diff_density_min -0.209
_refine_diff_density_rms 0.039
_refine_ls_abs_structure_details
;
 Flack x determined using 2758 quotients [(I+)-(I-)]/[(I+)+(I-)]
 (Parsons, Flack and Wagner, Acta Cryst. B69 (2013) 249-259).
;
_refine_ls_abs_structure_Flack -0.4(3)
_refine_ls_extinction_method none
_refine_ls_goodness_of_fit_ref 1.050
_refine_ls_hydrogen_treatment constr
_refine_ls_matrix_type full
_refine_ls_number_parameters 369
_refine_ls_number_reflns 7749
_refine_ls_number_restraints 1
_refine_ls_restrained_S_all 1.050
_refine_ls_R_factor_all 0.0501
_refine_ls_R_factor_gt 0.0416
_refine_ls_shift/su_max 0.001
_refine_ls_shift/su_mean 0.000
_refine_ls_structure_factor_coef Fsqd
_refine_ls_weighting_details 'w=1/[\s^2^(Fo^2^)+(0.0466P)^2^+0.3801P] where P=(Fo^2^+2Fc^2^)/3'
_refine_ls_weighting_scheme calc
_refine_ls_wR_factor_gt 0.0954
_refine_ls_wR_factor_ref 0.1000
_reflns_Friedel_coverage 0.751
_reflns_Friedel_fraction_full 0.999
_reflns_Friedel_fraction_max 0.873
_reflns_number_gt 6952
_reflns_number_total 7749
_reflns_threshold_expression 'I > 2\s(I)'
_cod_data_source_file jo9b00961_si_002.cif
_cod_data_source_block 16b
_cod_depositor_comments
;

2020-08-12
Z value and formula fixed to values more according to usual
chemical conventions.                 miguel
;
_cod_original_formula_sum 'C34 H56 O6'
_cod_original_formula_weight 560.78
_cod_original_formula_moiety '2(C17 H28 O3)'
_cod_original_formula_units_Z 2
_cod_database_code 4034400
_shelxl_version_number 2014/6
_chemical_oxdiff_formula C17H28O3
_chemical_oxdiff_usercomment 62AldCycBu3SnH-F2
_shelx_space_group_comment
;
The symmetry employed for this shelxl refinement is uniquely defined
by the following loop, which should always be used as a source of
symmetry information in preference to the above space-group names.
They are only intended as comments.
;
_shelx_estimated_absorpt_t_max 0.995
_shelx_estimated_absorpt_t_min 0.976
_reflns_odcompleteness_completeness 99.69
_reflns_odcompleteness_iscentric 1
_reflns_odcompleteness_theta 26.32
_olex2_refinement_description
;
1. Fixed Uiso
 At 1.2 times of:
  All C(H) groups, All C(H,H) groups, All O(H) groups
 At 1.5 times of:
  All C(H,H,H) groups
2.a Ternary CH refined with riding coordinates:
 C1A(H1A), C1B(H1B), C4A(H4A), C4B(H4B), C5A(H5A), C5B(H5B), C6A(H6A),
 C6B(H6B), C7A(H7A), C7B(H7B), C10A(H10A), C10B(H10B), C12A(H12A), C12B(H12B),
 C14A(H14B), C14B(H14D)
2.b Secondary CH2 refined with riding coordinates:
 C2A(H2AA,H2AB), C2B(H2BA,H2BB), C3A(H3AA,H3AB), C3B(H3BA,H3BB), C8A(H8AA,
 H8AB), C8B(H8BA,H8BB), C9A(H9AA,H9AB), C9B(H9BA,H9BB), C17A(H17A,H17B),
 C17B(H17C,H17D)
2.c Idealised Me refined as rotating group:
 C11A(H11A,H11B,H11C), C11B(H11D,H11E,H11F), C13A(H13A,H13B,H13C), C13B(H13D,
 H13E,H13F), C18A(H18A,H18B,H18C), C18B(H18D,H18E,H18F)
2.d Idealised tetrahedral OH refined as rotating group:
 O14A(H14A), O14B(H14C)
;
_olex2_submission_special_instructions 'No special instructions were received'
_oxdiff_exptl_absorpt_empirical_details
;
Empirical correction (ABSPACK) includes:
- Absorption correction using spherical harmonics
- Frame scaling
;
_oxdiff_exptl_absorpt_empirical_full_max 1.045
_oxdiff_exptl_absorpt_empirical_full_min 0.971

loop_
_space_group_symop_operation_xyz
'x, y, z'
'-x, y+1/2, -z'

loop_
_atom_site_label
_atom_site_type_symbol
_atom_site_fract_x
_atom_site_fract_y
_atom_site_fract_z
_atom_site_U_iso_or_equiv
_atom_site_adp_type
_atom_site_occupancy
_atom_site_site_symmetry_order
_atom_site_calc_flag
_atom_site_refinement_flags_posn
C1A C 0.81075(15) 0.8771(4) 1.00337(7) 0.0179(4) Uani 1 1 d .
H1A H 0.8700 0.7513 0.9968 0.021 Uiso 1 1 calc R
C1B C 0.81302(17) 0.4718(4) 0.50321(8) 0.0218(4) Uani 1 1 d .
H1B H 0.8752 0.6033 0.5108 0.026 Uiso 1 1 calc R
C2A C 0.85747(17) 1.1503(4) 0.99678(8) 0.0206(4) Uani 1 1 d .
H2AA H 0.8016 1.2809 1.0039 0.025 Uiso 1 1 calc R
H2AB H 0.9279 1.1756 1.0233 0.025 Uiso 1 1 calc R
C2B C 0.86882(18) 0.2045(4) 0.51271(8) 0.0243(4) Uani 1 1 d .
H2BA H 0.8101 0.0687 0.5037 0.029 Uiso 1 1 calc R
H2BB H 0.9239 0.1828 0.4886 0.029 Uiso 1 1 calc R
C3A C 0.88263(16) 1.1935(4) 0.94077(8) 0.0203(4) Uani 1 1 d .
H3AA H 0.9098 1.3732 0.9375 0.024 Uiso 1 1 calc R
H3AB H 0.9427 1.0724 0.9343 0.024 Uiso 1 1 calc R
C3B C 0.93001(17) 0.1659(4) 0.57029(9) 0.0248(4) Uani 1 1 d .
H3BA H 0.9610 -0.0124 0.5750 0.030 Uiso 1 1 calc R
H3BB H 0.9937 0.2900 0.5787 0.030 Uiso 1 1 calc R
C4A C 0.77531(16) 1.1475(4) 0.89991(7) 0.0168(4) Uani 1 1 d .
H4A H 0.7176 1.2766 0.9068 0.020 Uiso 1 1 calc R
C4B C 0.84608(16) 0.2103(4) 0.60754(8) 0.0192(4) Uani 1 1 d .
H4B H 0.7838 0.0803 0.5980 0.023 Uiso 1 1 calc R
C5A C 0.72712(15) 0.8754(4) 0.90583(7) 0.0159(4) Uani 1 1 d .
H5A H 0.7853 0.7473 0.8989 0.019 Uiso 1 1 calc R
C5B C 0.79255(15) 0.4803(4) 0.59915(8) 0.0181(4) Uani 1 1 d .
H5B H 0.8550 0.6106 0.6073 0.022 Uiso 1 1 calc R
C6A C 0.62772(15) 0.8607(4) 0.85868(7) 0.0176(4) Uani 1 1 d .
H6A H 0.6134 0.6754 0.8478 0.021 Uiso 1 1 calc R
C6B C 0.72276(15) 0.4967(4) 0.64346(8) 0.0192(4) Uani 1 1 d .
H6B H 0.7094 0.6827 0.6517 0.023 Uiso 1 1 calc R
C7A C 0.51910(15) 0.9808(4) 0.87185(7) 0.0198(4) Uani 1 1 d .
H7A H 0.5287 1.1736 0.8733 0.024 Uiso 1 1 calc R
C7B C 0.60901(16) 0.3553(4) 0.62791(7) 0.0207(4) Uani 1 1 d .
H7B H 0.6241 0.1645 0.6272 0.025 Uiso 1 1 calc R
C8A C 0.49645(16) 0.8888(5) 0.92602(8) 0.0234(4) Uani 1 1 d .
H8AA H 0.4265 0.9719 0.9332 0.028 Uiso 1 1 calc R
H8AB H 0.4846 0.6986 0.9251 0.028 Uiso 1 1 calc R
C8B C 0.54743(16) 0.4386(5) 0.57225(8) 0.0242(4) Uani 1 1 d .
H8BA H 0.4744 0.3451 0.5633 0.029 Uiso 1 1 calc R
H8BB H 0.5310 0.6269 0.5725 0.029 Uiso 1 1 calc R
C9A C 0.59560(16) 0.9564(4) 0.97076(8) 0.0210(4) Uani 1 1 d .
H9AA H 0.6078 1.1465 0.9718 0.025 Uiso 1 1 calc R
H9AB H 0.5777 0.9021 1.0055 0.025 Uiso 1 1 calc R
C9B C 0.61834(16) 0.3817(4) 0.52995(8) 0.0215(4) Uani 1 1 d .
H9BA H 0.5759 0.4343 0.4946 0.026 Uiso 1 1 calc R
H9BB H 0.6331 0.1928 0.5290 0.026 Uiso 1 1 calc R
C10A C 0.70319(15) 0.8193(4) 0.96163(7) 0.0164(4) Uani 1 1 d .
H10A H 0.6888 0.6285 0.9633 0.020 Uiso 1 1 calc R
C10B C 0.73124(15) 0.5285(4) 0.54188(7) 0.0185(4) Uani 1 1 d .
H10B H 0.7129 0.7179 0.5389 0.022 Uiso 1 1 calc R
C11A C 0.79324(18) 0.8321(5) 1.06053(8) 0.0262(4) Uani 1 1 d .
H11A H 0.7401 0.9614 1.0696 0.039 Uiso 1 1 calc GR
H11B H 0.8660 0.8483 1.0851 0.039 Uiso 1 1 calc GR
H11C H 0.7625 0.6576 1.0635 0.039 Uiso 1 1 calc GR
C11B C 0.75683(19) 0.5065(5) 0.44504(8) 0.0305(5) Uani 1 1 d .
H11D H 0.6972 0.3760 0.4355 0.046 Uiso 1 1 calc GR
H11E H 0.8136 0.4853 0.4223 0.046 Uiso 1 1 calc GR
H11F H 0.7236 0.6806 0.4399 0.046 Uiso 1 1 calc GR
C12A C 0.78040(16) 1.1603(4) 0.84007(8) 0.0200(4) Uani 1 1 d .
H12A H 0.7736 1.3456 0.8283 0.024 Uiso 1 1 calc R
C12B C 0.88679(17) 0.1964(4) 0.66873(8) 0.0245(4) Uani 1 1 d .
H12B H 0.8801 0.0131 0.6807 0.029 Uiso 1 1 calc R
C13A C 0.88950(17) 1.0469(5) 0.82667(8) 0.0286(5) Uani 1 1 d .
H13A H 0.9541 1.1536 0.8431 0.043 Uiso 1 1 calc GR
H13B H 0.8845 1.0453 0.7879 0.043 Uiso 1 1 calc GR
H13C H 0.8998 0.8692 0.8404 0.043 Uiso 1 1 calc GR
C13B C 1.00934(19) 0.2861(6) 0.68611(10) 0.0422(7) Uani 1 1 d .
H13D H 1.0601 0.1646 0.6726 0.063 Uiso 1 1 calc GR
H13E H 1.0282 0.2915 0.7251 0.063 Uiso 1 1 calc GR
H13F H 1.0183 0.4597 0.6718 0.063 Uiso 1 1 calc GR
O14A O 0.69699(14) 0.8451(4) 0.77289(6) 0.0345(4) Uani 1 1 d .
H14A H 0.6377 0.7687 0.7581 0.041 Uiso 1 1 calc GR
O14B O 0.86101(13) 0.5569(3) 0.72680(6) 0.0316(4) Uani 1 1 d .
H14C H 0.8177 0.6221 0.7456 0.038 Uiso 1 1 calc GR
C14A C 0.67157(16) 1.0119(4) 0.81359(7) 0.0212(4) Uani 1 1 d .
H14B H 0.6128 1.1404 0.7974 0.025 Uiso 1 1 calc R
C14B C 0.80068(16) 0.3680(4) 0.69182(8) 0.0221(4) Uani 1 1 d .
H14D H 0.7544 0.2569 0.7117 0.026 Uiso 1 1 calc R
O15A O 0.41804(14) 0.7693(6) 0.79314(8) 0.0635(8) Uani 1 1 d .
O15B O 0.54836(16) 0.5704(6) 0.70140(9) 0.0747(9) Uani 1 1 d .
C15A C 0.41815(17) 0.9178(5) 0.82874(8) 0.0256(5) Uani 1 1 d .
C15B C 0.53358(17) 0.4059(5) 0.66792(8) 0.0282(5) Uani 1 1 d .
O16A O 0.32617(12) 1.0483(3) 0.83619(7) 0.0323(4) Uani 1 1 d .
O16B O 0.44382(14) 0.2516(3) 0.66078(7) 0.0373(4) Uani 1 1 d .
C17A C 0.22082(18) 0.9915(5) 0.79991(9) 0.0325(5) Uani 1 1 d .
H17A H 0.2367 0.9657 0.7636 0.039 Uiso 1 1 calc R
H17B H 0.1690 1.1417 0.7988 0.039 Uiso 1 1 calc R
C17B C 0.3604(2) 0.3031(6) 0.69441(12) 0.0466(7) Uani 1 1 d .
H17C H 0.4001 0.3402 0.7312 0.056 Uiso 1 1 calc R
H17D H 0.3131 0.1465 0.6956 0.056 Uiso 1 1 calc R
C18A C 0.1646(2) 0.7563(6) 0.81620(11) 0.0415(6) Uani 1 1 d .
H18A H 0.2135 0.6050 0.8149 0.062 Uiso 1 1 calc GR
H18B H 0.0923 0.7296 0.7919 0.062 Uiso 1 1 calc GR
H18C H 0.1509 0.7789 0.8526 0.062 Uiso 1 1 calc GR
C18B C 0.2869(2) 0.5246(7) 0.67452(12) 0.0495(7) Uani 1 1 d .
H18D H 0.3331 0.6816 0.6749 0.074 Uiso 1 1 calc GR
H18E H 0.2308 0.5504 0.6974 0.074 Uiso 1 1 calc GR
H18F H 0.2479 0.4890 0.6380 0.074 Uiso 1 1 calc GR

loop_
_atom_site_aniso_label
_atom_site_aniso_U_11
_atom_site_aniso_U_22
_atom_site_aniso_U_33
_atom_site_aniso_U_23
_atom_site_aniso_U_13
_atom_site_aniso_U_12
C1A 0.0172(8) 0.0192(9) 0.0161(8) 0.0005(7) 0.0000(7) 0.0031(7)
C1B 0.0196(9) 0.0223(10) 0.0240(10) 0.0012(8) 0.0052(7) -0.0020(8)
C2A 0.0194(9) 0.0207(9) 0.0195(9) -0.0032(8) -0.0018(7) 0.0008(8)
C2B 0.0224(9) 0.0251(10) 0.0276(11) -0.0016(9) 0.0104(8) 0.0006(8)
C3A 0.0192(9) 0.0184(9) 0.0221(10) -0.0009(7) 0.0005(7) -0.0031(7)
C3B 0.0211(9) 0.0223(10) 0.0319(11) 0.0022(9) 0.0070(8) 0.0035(8)
C4A 0.0177(9) 0.0147(9) 0.0177(9) 0.0000(7) 0.0020(7) 0.0003(7)
C4B 0.0170(9) 0.0173(9) 0.0228(10) 0.0019(8) 0.0022(7) -0.0009(7)
C5A 0.0154(8) 0.0144(8) 0.0176(8) -0.0023(7) 0.0020(7) 0.0009(7)
C5B 0.0152(8) 0.0166(9) 0.0217(9) 0.0004(7) 0.0015(7) -0.0016(7)
C6A 0.0161(8) 0.0186(9) 0.0177(8) -0.0025(8) 0.0019(7) -0.0005(7)
C6B 0.0172(9) 0.0200(9) 0.0191(9) -0.0004(8) 0.0004(7) -0.0011(7)
C7A 0.0164(8) 0.0242(10) 0.0187(9) -0.0007(8) 0.0031(7) 0.0001(8)
C7B 0.0175(9) 0.0247(10) 0.0200(9) -0.0022(8) 0.0042(7) -0.0013(8)
C8A 0.0159(9) 0.0350(11) 0.0195(9) -0.0020(9) 0.0036(7) -0.0014(8)
C8B 0.0150(9) 0.0361(12) 0.0207(9) -0.0035(8) 0.0012(7) 0.0010(8)
C9A 0.0184(9) 0.0286(10) 0.0160(8) -0.0027(8) 0.0033(7) 0.0007(8)
C9B 0.0182(9) 0.0269(10) 0.0187(9) -0.0013(8) 0.0014(7) -0.0006(8)
C10A 0.0165(8) 0.0155(9) 0.0167(8) -0.0011(7) 0.0020(7) 0.0005(7)
C10B 0.0172(8) 0.0172(9) 0.0205(9) 0.0015(8) 0.0022(7) 0.0003(7)
C11A 0.0262(10) 0.0330(12) 0.0185(9) 0.0015(9) 0.0016(8) 0.0017(9)
C11B 0.0279(11) 0.0408(13) 0.0241(10) 0.0027(10) 0.0084(8) -0.0001(10)
C12A 0.0195(9) 0.0218(9) 0.0182(9) 0.0019(8) 0.0025(7) -0.0020(8)
C12B 0.0226(10) 0.0246(10) 0.0243(10) 0.0047(8) -0.0011(8) 0.0030(8)
C13A 0.0197(10) 0.0434(13) 0.0234(10) -0.0030(10) 0.0057(8) -0.0036(9)
C13B 0.0191(10) 0.0669(19) 0.0366(13) -0.0052(13) -0.0056(9) 0.0075(12)
O14A 0.0328(8) 0.0497(11) 0.0230(8) -0.0174(8) 0.0108(6) -0.0151(8)
O14B 0.0308(8) 0.0369(9) 0.0238(8) -0.0072(7) -0.0039(6) -0.0001(7)
C14A 0.0187(9) 0.0278(11) 0.0171(9) 0.0001(8) 0.0028(7) -0.0006(8)
C14B 0.0192(9) 0.0255(10) 0.0201(9) 0.0019(8) 0.0000(7) -0.0023(8)
O15A 0.0228(8) 0.122(2) 0.0423(11) -0.0489(13) -0.0023(8) 0.0045(11)
O15B 0.0322(10) 0.132(2) 0.0656(14) -0.0725(16) 0.0237(9) -0.0331(13)
C15A 0.0173(9) 0.0403(13) 0.0190(9) 0.0008(9) 0.0028(7) -0.0028(9)
C15B 0.0201(10) 0.0431(14) 0.0208(10) -0.0044(9) 0.0021(7) -0.0019(9)
O16A 0.0181(7) 0.0349(9) 0.0391(9) -0.0030(7) -0.0073(6) 0.0025(7)
O16B 0.0388(9) 0.0340(9) 0.0464(10) -0.0061(8) 0.0272(8) -0.0089(8)
C17A 0.0184(10) 0.0428(13) 0.0321(11) 0.0066(11) -0.0059(8) 0.0014(9)
C17B 0.0512(16) 0.0482(16) 0.0511(16) -0.0048(13) 0.0372(13) -0.0149(13)
C18A 0.0261(12) 0.0443(15) 0.0520(16) 0.0030(13) 0.0014(11) -0.0025(11)
C18B 0.0288(12) 0.069(2) 0.0537(17) -0.0219(16) 0.0154(12) -0.0053(13)

loop_
_atom_type_symbol
_atom_type_description
_atom_type_scat_dispersion_real
_atom_type_scat_dispersion_imag
_atom_type_scat_source
C C 0.0033 0.0016 'International Tables Vol C Tables 4.2.6.8 and 6.1.1.4'
H H 0.0000 0.0000 'International Tables Vol C Tables 4.2.6.8 and 6.1.1.4'
O O 0.0106 0.0060 'International Tables Vol C Tables 4.2.6.8 and 6.1.1.4'

loop_
_geom_angle_atom_site_label_1
_geom_angle_atom_site_label_2
_geom_angle_atom_site_label_3
_geom_angle
C2A C1A H1A 106.8
C2A C1A C10A 112.16(15)
C10A C1A H1A 106.8
C11A C1A H1A 106.8
C11A C1A C2A 111.16(17)
C11A C1A C10A 112.60(16)
C2B C1B H1B 106.8
C2B C1B C10B 112.35(16)
C10B C1B H1B 106.8
C11B C1B H1B 106.8
C11B C1B C2B 111.24(18)
C11B C1B C10B 112.42(16)
C1A C2A H2AA 109.2
C1A C2A H2AB 109.2
H2AA C2A H2AB 107.9
C3A C2A C1A 112.01(16)
C3A C2A H2AA 109.2
C3A C2A H2AB 109.2
C1B C2B H2BA 109.0
C1B C2B H2BB 109.0
H2BA C2B H2BB 107.8
C3B C2B C1B 112.81(17)
C3B C2B H2BA 109.0
C3B C2B H2BB 109.0
C2A C3A H3AA 109.8
C2A C3A H3AB 109.8
H3AA C3A H3AB 108.3
C4A C3A C2A 109.26(16)
C4A C3A H3AA 109.8
C4A C3A H3AB 109.8
C2B C3B H3BA 109.9
C2B C3B H3BB 109.9
H3BA C3B H3BB 108.3
C4B C3B C2B 108.91(16)
C4B C3B H3BA 109.9
C4B C3B H3BB 109.9
C3A C4A H4A 107.6
C3A C4A C5A 111.24(15)
C3A C4A C12A 119.34(16)
C5A C4A H4A 107.6
C5A C4A C12A 102.78(15)
C12A C4A H4A 107.6
C3B C4B H4B 107.3
C3B C4B C5B 110.96(16)
C3B C4B C12B 119.98(17)
C5B C4B H4B 107.3
C5B C4B C12B 103.26(16)
C12B C4B H4B 107.3
C4A C5A H5A 107.3
C6A C5A C4A 102.77(15)
C6A C5A H5A 107.3
C10A C5A C4A 113.76(15)
C10A C5A H5A 107.3
C10A C5A C6A 117.94(15)
C4B C5B H5B 107.5
C4B C5B C10B 113.37(16)
C6B C5B C4B 102.70(15)
C6B C5B H5B 107.5
C6B C5B C10B 117.70(15)
C10B C5B H5B 107.5
C5A C6A H6A 109.6
C5A C6A C7A 112.20(15)
C5A C6A C14A 103.59(15)
C7A C6A H6A 109.6
C7A C6A C14A 112.12(16)
C14A C6A H6A 109.6
C5B C6B H6B 109.8
C5B C6B C7B 111.44(15)
C5B C6B C14B 103.45(15)
C7B C6B H6B 109.8
C7B C6B C14B 112.35(16)
C14B C6B H6B 109.8
C6A C7A H7A 108.1
C8A C7A C6A 111.86(16)
C8A C7A H7A 108.1
C15A C7A C6A 110.67(16)
C15A C7A H7A 108.1
C15A C7A C8A 109.75(16)
C6B C7B H7B 108.4
C6B C7B C8B 111.12(16)
C8B C7B H7B 108.4
C15B C7B C6B 111.10(16)
C15B C7B H7B 108.4
C15B C7B C8B 109.35(16)
C7A C8A H8AA 109.4
C7A C8A H8AB 109.4
H8AA C8A H8AB 108.0
C9A C8A C7A 111.10(16)
C9A C8A H8AA 109.4
C9A C8A H8AB 109.4
C7B C8B H8BA 109.3
C7B C8B H8BB 109.3
H8BA C8B H8BB 108.0
C9B C8B C7B 111.43(16)
C9B C8B H8BA 109.3
C9B C8B H8BB 109.3
C8A C9A H9AA 109.6
C8A C9A H9AB 109.6
H9AA C9A H9AB 108.1
C10A C9A C8A 110.15(16)
C10A C9A H9AA 109.6
C10A C9A H9AB 109.6
C8B C9B H9BA 109.5
C8B C9B H9BB 109.5
C8B C9B C10B 110.73(16)
H9BA C9B H9BB 108.1
C10B C9B H9BA 109.5
C10B C9B H9BB 109.5
C1A C10A H10A 106.8
C5A C10A C1A 109.19(15)
C5A C10A H10A 106.8
C9A C10A C1A 115.40(15)
C9A C10A C5A 111.33(15)
C9A C10A H10A 106.8
C1B C10B H10B 107.0
C5B C10B C1B 109.24(15)
C5B C10B C9B 111.20(15)
C5B C10B H10B 107.0
C9B C10B C1B 115.04(16)
C9B C10B H10B 107.0
C1A C11A H11A 109.5
C1A C11A H11B 109.5
C1A C11A H11C 109.5
H11A C11A H11B 109.5
H11A C11A H11C 109.5
H11B C11A H11C 109.5
C1B C11B H11D 109.5
C1B C11B H11E 109.5
C1B C11B H11F 109.5
H11D C11B H11E 109.5
H11D C11B H11F 109.5
H11E C11B H11F 109.5
C4A C12A H12A 108.8
C4A C12A C14A 103.05(15)
C13A C12A C4A 113.43(17)
C13A C12A H12A 108.8
C13A C12A C14A 113.63(17)
C14A C12A H12A 108.8
C4B C12B H12B 108.9
C4B C12B C14B 104.33(15)
C13B C12B C4B 112.74(18)
C13B C12B H12B 108.9
C13B C12B C14B 112.94(19)
C14B C12B H12B 108.9
C12A C13A H13A 109.5
C12A C13A H13B 109.5
C12A C13A H13C 109.5
H13A C13A H13B 109.5
H13A C13A H13C 109.5
H13B C13A H13C 109.5
C12B C13B H13D 109.5
C12B C13B H13E 109.5
C12B C13B H13F 109.5
H13D C13B H13E 109.5
H13D C13B H13F 109.5
H13E C13B H13F 109.5
C14A O14A H14A 109.5
C14B O14B H14C 109.5
C6A C14A H14B 109.1
C12A C14A C6A 107.18(15)
C12A C14A H14B 109.1
O14A C14A C6A 112.61(17)
O14A C14A C12A 109.69(16)
O14A C14A H14B 109.1
C6B C14B C12B 106.61(16)
C6B C14B H14D 109.8
C12B C14B H14D 109.8
O14B C14B C6B 111.67(17)
O14B C14B C12B 109.18(16)
O14B C14B H14D 109.8
O15A C15A C7A 125.58(19)
O15A C15A O16A 123.27(19)
O16A C15A C7A 111.14(17)
O15B C15B C7B 125.4(2)
O15B C15B O16B 122.3(2)
O16B C15B C7B 112.25(18)
C15A O16A C17A 116.96(18)
C15B O16B C17B 116.10(19)
O16A C17A H17A 109.2
O16A C17A H17B 109.2
O16A C17A C18A 111.93(19)
H17A C17A H17B 107.9
C18A C17A H17A 109.2
C18A C17A H17B 109.2
O16B C17B H17C 109.3
O16B C17B H17D 109.3
O16B C17B C18B 111.7(2)
H17C C17B H17D 107.9
C18B C17B H17C 109.3
C18B C17B H17D 109.3
C17A C18A H18A 109.5
C17A C18A H18B 109.5
C17A C18A H18C 109.5
H18A C18A H18B 109.5
H18A C18A H18C 109.5
H18B C18A H18C 109.5
C17B C18B H18D 109.5
C17B C18B H18E 109.5
C17B C18B H18F 109.5
H18D C18B H18E 109.5
H18D C18B H18F 109.5
H18E C18B H18F 109.5

loop_
_geom_bond_atom_site_label_1
_geom_bond_atom_site_label_2
_geom_bond_distance
C1A H1A 1.0000
C1A C2A 1.535(3)
C1A C10A 1.545(2)
C1A C11A 1.531(3)
C1B H1B 1.0000
C1B C2B 1.531(3)
C1B C10B 1.544(3)
C1B C11B 1.525(3)
C2A H2AA 0.9900
C2A H2AB 0.9900
C2A C3A 1.532(3)
C2B H2BA 0.9900
C2B H2BB 0.9900
C2B C3B 1.531(3)
C3A H3AA 0.9900
C3A H3AB 0.9900
C3A C4A 1.520(3)
C3B H3BA 0.9900
C3B H3BB 0.9900
C3B C4B 1.526(3)
C4A H4A 1.0000
C4A C5A 1.535(3)
C4A C12A 1.542(3)
C4B H4B 1.0000
C4B C5B 1.531(3)
C4B C12B 1.551(3)
C5A H5A 1.0000
C5A C6A 1.533(2)
C5A C10A 1.533(3)
C5B H5B 1.0000
C5B C6B 1.530(3)
C5B C10B 1.532(3)
C6A H6A 1.0000
C6A C7A 1.536(3)
C6A C14A 1.560(3)
C6B H6B 1.0000
C6B C7B 1.535(3)
C6B C14B 1.554(3)
C7A H7A 1.0000
C7A C8A 1.534(3)
C7A C15A 1.515(3)
C7B H7B 1.0000
C7B C8B 1.537(3)
C7B C15B 1.508(3)
C8A H8AA 0.9900
C8A H8AB 0.9900
C8A C9A 1.531(3)
C8B H8BA 0.9900
C8B H8BB 0.9900
C8B C9B 1.523(3)
C9A H9AA 0.9900
C9A H9AB 0.9900
C9A C10A 1.528(3)
C9B H9BA 0.9900
C9B H9BB 0.9900
C9B C10B 1.534(3)
C10A H10A 1.0000
C10B H10B 1.0000
C11A H11A 0.9800
C11A H11B 0.9800
C11A H11C 0.9800
C11B H11D 0.9800
C11B H11E 0.9800
C11B H11F 0.9800
C12A H12A 1.0000
C12A C13A 1.530(3)
C12A C14A 1.557(3)
C12B H12B 1.0000
C12B C13B 1.529(3)
C12B C14B 1.557(3)
C13A H13A 0.9800
C13A H13B 0.9800
C13A H13C 0.9800
C13B H13D 0.9800
C13B H13E 0.9800
C13B H13F 0.9800
O14A H14A 0.8400
O14A C14A 1.425(3)
O14B H14C 0.8400
O14B C14B 1.425(3)
C14A H14B 1.0000
C14B H14D 1.0000
O15A C15A 1.188(3)
O15B C15B 1.194(3)
C15A O16A 1.337(3)
C15B O16B 1.325(3)
O16A C17A 1.454(2)
O16B C17B 1.460(3)
C17A H17A 0.9900
C17A H17B 0.9900
C17A C18A 1.484(4)
C17B H17C 0.9900
C17B H17D 0.9900
C17B C18B 1.475(5)
C18A H18A 0.9800
C18A H18B 0.9800
C18A H18C 0.9800
C18B H18D 0.9800
C18B H18E 0.9800
C18B H18F 0.9800

loop_
_geom_torsion_atom_site_label_1
_geom_torsion_atom_site_label_2
_geom_torsion_atom_site_label_3
_geom_torsion_atom_site_label_4
_geom_torsion
C1A C2A C3A C4A 57.4(2)
C1B C2B C3B C4B 56.5(2)
C2A C1A C10A C5A 52.4(2)
C2A C1A C10A C9A -73.9(2)
C2A C3A C4A C5A -56.4(2)
C2A C3A C4A C12A -175.75(17)
C2B C1B C10B C5B 51.6(2)
C2B C1B C10B C9B -74.2(2)
C2B C3B C4B C5B -56.8(2)
C2B C3B C4B C12B -177.12(17)
C3A C4A C5A C6A -175.11(15)
C3A C4A C5A C10A 56.2(2)
C3A C4A C12A C13A 37.5(3)
C3A C4A C12A C14A 160.77(17)
C3B C4B C5B C6B -174.11(16)
C3B C4B C5B C10B 57.8(2)
C3B C4B C12B C13B 31.9(3)
C3B C4B C12B C14B 154.77(17)
C4A C5A C6A C7A -85.00(18)
C4A C5A C6A C14A 36.13(18)
C4A C5A C10A C1A -52.7(2)
C4A C5A C10A C9A 75.84(19)
C4A C12A C14A C6A -14.8(2)
C4A C12A C14A O14A -137.34(17)
C4B C5B C6B C7B -80.84(18)
C4B C5B C6B C14B 40.09(18)
C4B C5B C10B C1B -53.7(2)
C4B C5B C10B C9B 74.4(2)
C4B C12B C14B C6B -6.0(2)
C4B C12B C14B O14B -126.81(17)
C5A C4A C12A C13A -86.14(19)
C5A C4A C12A C14A 37.15(18)
C5A C6A C7A C8A -46.5(2)
C5A C6A C7A C15A -169.19(17)
C5A C6A C14A C12A -13.1(2)
C5A C6A C14A O14A 107.64(18)
C5B C4B C12B C13B -92.2(2)
C5B C4B C12B C14B 30.71(19)
C5B C6B C7B C8B -49.5(2)
C5B C6B C7B C15B -171.46(17)
C5B C6B C14B C12B -20.9(2)
C5B C6B C14B O14B 98.32(18)
C6A C5A C10A C1A -173.19(16)
C6A C5A C10A C9A -44.6(2)
C6A C7A C8A C9A 58.4(2)
C6A C7A C15A O15A 9.3(3)
C6A C7A C15A O16A -172.00(17)
C6B C5B C10B C1B -173.50(17)
C6B C5B C10B C9B -45.5(2)
C6B C7B C8B C9B 59.2(2)
C6B C7B C15B O15B 13.7(4)
C6B C7B C15B O16B -168.89(19)
C7A C6A C14A C12A 108.11(17)
C7A C6A C14A O14A -131.17(17)
C7A C8A C9A C10A -61.7(2)
C7A C15A O16A C17A -175.52(18)
C7B C6B C14B C12B 99.46(19)
C7B C6B C14B O14B -141.37(17)
C7B C8B C9B C10B -60.2(2)
C7B C15B O16B C17B -174.4(2)
C8A C7A C15A O15A -114.7(3)
C8A C7A C15A O16A 64.1(2)
C8A C9A C10A C1A 178.45(17)
C8A C9A C10A C5A 53.3(2)
C8B C7B C15B O15B -109.3(3)
C8B C7B C15B O16B 68.1(2)
C8B C9B C10B C1B 176.50(17)
C8B C9B C10B C5B 51.7(2)
C10A C1A C2A C3A -56.5(2)
C10A C5A C6A C7A 41.0(2)
C10A C5A C6A C14A 162.14(16)
C10B C1B C2B C3B -55.1(2)
C10B C5B C6B C7B 44.4(2)
C10B C5B C6B C14B 165.36(17)
C11A C1A C2A C3A 176.42(16)
C11A C1A C10A C5A 178.65(16)
C11A C1A C10A C9A 52.4(2)
C11B C1B C2B C3B 177.88(17)
C11B C1B C10B C5B 178.04(18)
C11B C1B C10B C9B 52.2(2)
C12A C4A C5A C6A -46.26(17)
C12A C4A C5A C10A -174.92(15)
C12B C4B C5B C6B -44.32(17)
C12B C4B C5B C10B -172.38(15)
C13A C12A C14A C6A 108.37(19)
C13A C12A C14A O14A -14.2(2)
C13B C12B C14B C6B 116.7(2)
C13B C12B C14B O14B -4.0(2)
C14A C6A C7A C8A -162.56(16)
C14A C6A C7A C15A 74.7(2)
C14B C6B C7B C8B -165.04(17)
C14B C6B C7B C15B 73.0(2)
O15A C15A O16A C17A 3.3(4)
O15B C15B O16B C17B 3.1(4)
C15A C7A C8A C9A -178.41(18)
C15A O16A C17A C18A 82.4(3)
C15B C7B C8B C9B -177.78(18)
C15B O16B C17B C18B 79.0(3)
